data_7019411
loop_
_publ_author_name
'Tao, Ping'
'Tang, Xiao-Yan'
'Li, Bai-Xiang'
'Liu, Jing-Yu'
'Li, Yue-Sheng'

_publ_section_title
;
 Synthesis and characterization of novel titanium complexes bearing
 [ONX]-type \b-enaminoketonato ligands and their application to ethylene
 (co)polymerization.
;
_journal_issue 24
_journal_name_full 'Dalton transactions (Cambridge, England : 2003)'
_journal_page_first 7390
_journal_page_last 7398
_journal_paper_doi 10.1039/c2dt30326d
_journal_volume 41
_journal_year 2012
_chemical_formula_sum 'C28 H20 Cl3 F3 N O P Ti'
_chemical_formula_weight 628.67
_chemical_name_systematic
;
?
;
_space_group_IT_number 14
_symmetry_cell_setting monoclinic
_symmetry_space_group_name_Hall '-P 2yn'
_symmetry_space_group_name_H-M 'P 1 21/n 1'
_atom_sites_solution_hydrogens geom
_atom_sites_solution_primary direct
_atom_sites_solution_secondary difmap
_audit_creation_method SHELXL-97
_cell_angle_alpha 90.00
_cell_angle_beta 92.9540(10)
_cell_angle_gamma 90.00
_cell_formula_units_Z 4
_cell_length_a 9.0938(5)
_cell_length_b 18.1497(11)
_cell_length_c 17.1168(10)
_cell_measurement_temperature 185(2)
_cell_volume 2821.4(3)
_computing_structure_refinement 'SHELXL-97 (Sheldrick, 1997)'
_computing_structure_solution 'SHELXS-97 (Sheldrick, 1990)'
_diffrn_ambient_temperature 185(2)
_diffrn_measured_fraction_theta_full 0.998
_diffrn_measured_fraction_theta_max 0.998
_diffrn_radiation_monochromator graphite
_diffrn_radiation_source 'fine-focus sealed tube'
_diffrn_radiation_type MoK\a
_diffrn_radiation_wavelength 0.71073
_diffrn_reflns_av_R_equivalents 0.0355
_diffrn_reflns_av_sigmaI/netI 0.0391
_diffrn_reflns_limit_h_max 5
_diffrn_reflns_limit_h_min -10
_diffrn_reflns_limit_k_max 21
_diffrn_reflns_limit_k_min -21
_diffrn_reflns_limit_l_max 20
_diffrn_reflns_limit_l_min -20
_diffrn_reflns_number 14108
_diffrn_reflns_theta_full 25.12
_diffrn_reflns_theta_max 25.12
_diffrn_reflns_theta_min 2.24
_exptl_absorpt_coefficient_mu 0.687
_exptl_absorpt_correction_T_max 0.8863
_exptl_absorpt_correction_T_min 0.8204
_exptl_absorpt_correction_type multi-scan
_exptl_crystal_colour red
_exptl_crystal_density_diffrn 1.480
_exptl_crystal_density_method 'not measured'
_exptl_crystal_description block
_exptl_crystal_F_000 1272
_exptl_crystal_size_max 0.30
_exptl_crystal_size_mid 0.24
_exptl_crystal_size_min 0.18
_refine_diff_density_max 0.422
_refine_diff_density_min -0.326
_refine_diff_density_rms 0.059
_refine_ls_extinction_method none
_refine_ls_goodness_of_fit_ref 1.032
_refine_ls_hydrogen_treatment constr
_refine_ls_matrix_type full
_refine_ls_number_parameters 343
_refine_ls_number_reflns 5022
_refine_ls_number_restraints 0
_refine_ls_restrained_S_all 1.032
_refine_ls_R_factor_all 0.0580
_refine_ls_R_factor_gt 0.0377
_refine_ls_shift/su_max 0.001
_refine_ls_shift/su_mean 0.000
_refine_ls_structure_factor_coef Fsqd
_refine_ls_weighting_details 'calc w=1/[\s^2^(Fo^2^)+(0.0533P)^2^+0.9773P] where P=(Fo^2^+2Fc^2^)/3'
_refine_ls_weighting_scheme calc
_refine_ls_wR_factor_gt 0.0930
_refine_ls_wR_factor_ref 0.1041
_reflns_number_gt 3827
_reflns_number_total 5022
_reflns_threshold_expression >2sigma(I)
_cod_data_source_file c2dt30326d.txt
_cod_data_source_block 2f
_cod_depositor_comments
;
The following automatic conversions were performed:

'_symmetry_cell_setting' value 'Monoclinic' changed to 'monoclinic'
according to /home/saulius/struct/CIF-dictionaries/cif_core.dic
dictionary named 'cif_core.dic' version 2.4.1 from 2010-06-29.

Automatic conversion script
Id: cif_fix_values 1891 2012-01-12 08:04:46Z andrius 
;
_cod_original_sg_symbol_H-M P2(1)/n
_cod_database_code 7019411

loop_
_symmetry_equiv_pos_as_xyz
'x, y, z'
'-x+1/2, y+1/2, -z+1/2'
'-x, -y, -z'
'x-1/2, -y-1/2, z-1/2'

loop_
_atom_site_label
_atom_site_type_symbol
_atom_site_fract_x
_atom_site_fract_y
_atom_site_fract_z
_atom_site_U_iso_or_equiv
_atom_site_adp_type
_atom_site_occupancy
_atom_site_symmetry_multiplicity
_atom_site_calc_flag
_atom_site_refinement_flags
Ti1 Ti 0.16080(5) 0.20598(3) 0.96841(3) 0.02834(14) Uani 1 1 d .
P1 P 0.13073(8) 0.13086(4) 0.83832(4) 0.02634(17) Uani 1 1 d .
Cl1 Cl 0.04458(8) 0.11196(4) 1.02866(4) 0.03685(18) Uani 1 1 d .
Cl3 Cl 0.25303(9) 0.29564(4) 0.89020(4) 0.0468(2) Uani 1 1 d .
O1 O 0.1154(2) 0.28068(10) 1.04007(10) 0.0332(4) Uani 1 1 d .
N1 N -0.0579(2) 0.23136(11) 0.91473(11) 0.0263(5) Uani 1 1 d .
C17 C 0.1528(3) 0.17344(14) 0.74381(14) 0.0293(6) Uani 1 1 d .
F3 F -0.0041(3) 0.45792(12) 1.08280(13) 0.0868(8) Uani 1 1 d .
C6 C -0.0647(3) 0.11579(14) 0.84309(14) 0.0276(6) Uani 1 1 d .
C23 C 0.2204(3) 0.04161(14) 0.82971(15) 0.0276(6) Uani 1 1 d .
C5 C -0.1419(3) 0.17138(14) 0.87973(14) 0.0269(6) Uani 1 1 d .
C18 C 0.2871(3) 0.20522(15) 0.72737(16) 0.0371(7) Uani 1 1 d .
H18 H 0.3648 0.2077 0.7666 0.045 Uiso 1 1 calc R
C28 C 0.2421(3) -0.00209(15) 0.89591(17) 0.0368(7) Uani 1 1 d .
H28 H 0.2078 0.0137 0.9447 0.044 Uiso 1 1 calc R
C1 C 0.0463(3) 0.34246(15) 1.02584(16) 0.0351(7) Uani 1 1 d .
C19 C 0.3065(4) 0.23327(16) 0.65292(17) 0.0458(8) Uani 1 1 d .
H19 H 0.3976 0.2552 0.6412 0.055 Uiso 1 1 calc R
C2 C -0.0524(3) 0.35502(15) 0.96595(16) 0.0363(7) Uani 1 1 d .
H2 H -0.0860 0.4041 0.9579 0.044 Uiso 1 1 calc R
C4 C -0.2297(3) 0.32309(14) 0.85646(16) 0.0316(6) Uani 1 1 d .
F1 F 0.0971(3) 0.37763(12) 1.15663(11) 0.0821(7) Uani 1 1 d .
C10 C -0.2914(3) 0.16284(15) 0.88975(15) 0.0321(6) Uani 1 1 d .
H10 H -0.3450 0.2004 0.9145 0.038 Uiso 1 1 calc R
C24 C 0.2717(3) 0.01788(15) 0.75921(17) 0.0369(7) Uani 1 1 d .
H24 H 0.2571 0.0475 0.7137 0.044 Uiso 1 1 calc R
C3 C -0.1108(3) 0.29873(14) 0.91306(15) 0.0292(6) Uani 1 1 d .
C12 C -0.3259(4) 0.33070(17) 0.72390(18) 0.0511(9) Uani 1 1 d .
H12 H -0.3178 0.3197 0.6700 0.061 Uiso 1 1 calc R
C25 C 0.3444(3) -0.04913(16) 0.75494(18) 0.0422(7) Uani 1 1 d .
H25 H 0.3793 -0.0654 0.7065 0.051 Uiso 1 1 calc R
C9 C -0.3619(3) 0.09925(17) 0.86340(17) 0.0411(7) Uani 1 1 d .
H9 H -0.4641 0.0933 0.8705 0.049 Uiso 1 1 calc R
C22 C 0.0404(4) 0.16972(16) 0.68561(16) 0.0402(7) Uani 1 1 d .
H22 H -0.0513 0.1479 0.6965 0.048 Uiso 1 1 calc R
C15 C -0.3467(3) 0.36559(16) 0.87964(18) 0.0406(7) Uani 1 1 d .
H15 H -0.3531 0.3789 0.9330 0.049 Uiso 1 1 calc R
C27 C 0.3145(3) -0.06894(16) 0.89008(19) 0.0458(8) Uani 1 1 d .
H27 H 0.3286 -0.0992 0.9351 0.055 Uiso 1 1 calc R
F2 F 0.2190(3) 0.42930(15) 1.07169(16) 0.1043(10) Uani 1 1 d .
C26 C 0.3658(3) -0.09190(16) 0.8205(2) 0.0442(8) Uani 1 1 d .
H26 H 0.4164 -0.1375 0.8176 0.053 Uiso 1 1 calc R
C11 C -0.2193(3) 0.30623(16) 0.77788(16) 0.0395(7) Uani 1 1 d .
H11 H -0.1388 0.2778 0.7613 0.047 Uiso 1 1 calc R
C7 C -0.1378(3) 0.05281(16) 0.81655(17) 0.0381(7) Uani 1 1 d .
H7 H -0.0855 0.0153 0.7910 0.046 Uiso 1 1 calc R
C21 C 0.0621(4) 0.19797(18) 0.61150(18) 0.0517(9) Uani 1 1 d .
H21 H -0.0143 0.1955 0.5716 0.062 Uiso 1 1 calc R
C8 C -0.2860(3) 0.04447(17) 0.82702(18) 0.0444(8) Uani 1 1 d .
H8 H -0.3357 0.0011 0.8092 0.053 Uiso 1 1 calc R
C20 C 0.1943(5) 0.22924(18) 0.59661(17) 0.0540(10) Uani 1 1 d .
H20 H 0.2087 0.2487 0.5460 0.065 Uiso 1 1 calc R
C14 C -0.4541(3) 0.38849(17) 0.8247(2) 0.0475(8) Uani 1 1 d .
H14 H -0.5355 0.4166 0.8406 0.057 Uiso 1 1 calc R
C13 C -0.4435(4) 0.37081(17) 0.7473(2) 0.0511(9) Uani 1 1 d .
H13 H -0.5177 0.3864 0.7098 0.061 Uiso 1 1 calc R
C16 C 0.0898(4) 0.40244(18) 1.08473(19) 0.0520(9) Uani 1 1 d .
Cl2 Cl 0.38258(8) 0.16022(5) 1.00514(5) 0.0503(2) Uani 1 1 d .

loop_
_atom_site_aniso_label
_atom_site_aniso_U_11
_atom_site_aniso_U_22
_atom_site_aniso_U_33
_atom_site_aniso_U_23
_atom_site_aniso_U_13
_atom_site_aniso_U_12
Ti1 0.0282(3) 0.0332(3) 0.0234(2) -0.0021(2) -0.0011(2) -0.0037(2)
P1 0.0291(4) 0.0271(4) 0.0227(3) 0.0010(3) -0.0009(3) -0.0013(3)
Cl1 0.0417(4) 0.0401(4) 0.0286(3) 0.0068(3) 0.0000(3) -0.0049(3)
Cl3 0.0588(5) 0.0401(4) 0.0429(4) -0.0043(3) 0.0171(4) -0.0177(4)
O1 0.0381(11) 0.0362(11) 0.0250(9) -0.0056(8) -0.0020(8) -0.0018(9)
N1 0.0297(13) 0.0279(12) 0.0212(10) -0.0008(9) -0.0007(9) -0.0012(9)
C17 0.0391(17) 0.0256(14) 0.0231(13) -0.0004(10) -0.0002(12) 0.0059(12)
F3 0.123(2) 0.0540(13) 0.0791(15) -0.0359(12) -0.0316(14) 0.0237(14)
C6 0.0292(15) 0.0294(14) 0.0236(13) 0.0011(11) -0.0039(11) -0.0020(11)
C23 0.0236(14) 0.0277(14) 0.0311(14) 0.0010(11) -0.0026(11) -0.0018(11)
C5 0.0309(15) 0.0280(14) 0.0212(12) 0.0028(10) -0.0050(11) -0.0027(11)
C18 0.0467(18) 0.0327(15) 0.0326(15) -0.0017(12) 0.0088(14) -0.0009(13)
C28 0.0365(17) 0.0351(16) 0.0387(16) 0.0052(13) 0.0017(13) 0.0024(13)
C1 0.0390(17) 0.0350(16) 0.0312(15) -0.0069(12) 0.0008(13) -0.0074(13)
C19 0.066(2) 0.0343(16) 0.0392(17) -0.0001(13) 0.0233(17) 0.0002(15)
C2 0.0473(19) 0.0290(15) 0.0321(15) -0.0030(12) -0.0028(14) 0.0002(13)
C4 0.0346(16) 0.0283(14) 0.0314(14) 0.0043(11) -0.0021(12) -0.0001(12)
F1 0.139(2) 0.0672(14) 0.0378(11) -0.0188(10) -0.0185(13) -0.0068(14)
C10 0.0293(15) 0.0385(16) 0.0281(14) -0.0008(12) -0.0017(12) 0.0010(12)
C24 0.0437(18) 0.0319(15) 0.0350(15) -0.0004(12) 0.0000(14) -0.0018(13)
C3 0.0315(15) 0.0294(14) 0.0267(13) 0.0010(11) 0.0016(12) -0.0015(12)
C12 0.073(3) 0.0458(19) 0.0327(16) 0.0039(14) -0.0148(17) 0.0065(18)
C25 0.0445(18) 0.0351(16) 0.0479(18) -0.0076(14) 0.0099(15) -0.0005(14)
C9 0.0285(16) 0.0487(19) 0.0460(17) -0.0020(14) -0.0011(14) -0.0096(14)
C22 0.0473(19) 0.0408(17) 0.0320(15) -0.0025(13) -0.0022(14) 0.0096(14)
C15 0.0439(19) 0.0398(17) 0.0380(16) 0.0049(13) 0.0027(14) 0.0058(14)
C27 0.0468(19) 0.0386(17) 0.0519(19) 0.0144(15) 0.0023(16) 0.0062(15)
F2 0.0951(19) 0.107(2) 0.113(2) -0.0592(16) 0.0207(16) -0.0613(16)
C26 0.0373(18) 0.0288(16) 0.067(2) 0.0044(15) 0.0056(16) 0.0045(13)
C11 0.0504(19) 0.0358(16) 0.0317(15) 0.0022(13) -0.0029(14) 0.0057(14)
C7 0.0367(17) 0.0327(16) 0.0446(17) -0.0084(13) -0.0021(14) -0.0027(13)
C21 0.074(3) 0.051(2) 0.0288(16) 0.0034(14) -0.0053(17) 0.0194(18)
C8 0.0380(18) 0.0408(17) 0.0536(19) -0.0085(15) -0.0053(15) -0.0128(14)
C20 0.095(3) 0.0440(19) 0.0245(16) 0.0084(14) 0.0140(19) 0.0209(19)
C14 0.0374(18) 0.0383(17) 0.067(2) 0.0152(16) 0.0026(16) 0.0061(14)
C13 0.059(2) 0.0369(18) 0.054(2) 0.0129(15) -0.0232(18) -0.0023(16)
C16 0.070(3) 0.0404(19) 0.0450(19) -0.0139(15) -0.0044(18) -0.0066(18)
Cl2 0.0315(4) 0.0620(5) 0.0562(5) -0.0109(4) -0.0095(4) 0.0041(4)

loop_
_atom_type_symbol
_atom_type_description
_atom_type_scat_dispersion_real
_atom_type_scat_dispersion_imag
_atom_type_scat_source
C C 0.0033 0.0016 'International Tables Vol C Tables 4.2.6.8 and 6.1.1.4'
H H 0.0000 0.0000 'International Tables Vol C Tables 4.2.6.8 and 6.1.1.4'
N N 0.0061 0.0033 'International Tables Vol C Tables 4.2.6.8 and 6.1.1.4'
O O 0.0106 0.0060 'International Tables Vol C Tables 4.2.6.8 and 6.1.1.4'
F F 0.0171 0.0103 'International Tables Vol C Tables 4.2.6.8 and 6.1.1.4'
P P 0.1023 0.0942 'International Tables Vol C Tables 4.2.6.8 and 6.1.1.4'
Cl Cl 0.1484 0.1585 'International Tables Vol C Tables 4.2.6.8 and 6.1.1.4'
Ti Ti 0.2776 0.4457 'International Tables Vol C Tables 4.2.6.8 and 6.1.1.4'

loop_
_geom_angle_atom_site_label_1
_geom_angle_atom_site_label_2
_geom_angle_atom_site_label_3
_geom_angle
O1 Ti1 N1 84.13(8)
O1 Ti1 Cl2 107.91(6)
N1 Ti1 Cl2 167.84(6)
O1 Ti1 Cl1 96.98(6)
N1 Ti1 Cl1 85.15(6)
Cl2 Ti1 Cl1 91.55(3)
O1 Ti1 Cl3 88.19(6)
N1 Ti1 Cl3 87.57(6)
Cl2 Ti1 Cl3 94.35(4)
Cl1 Ti1 Cl3 170.57(4)
O1 Ti1 P1 155.70(6)
N1 Ti1 P1 72.56(6)
Cl2 Ti1 P1 95.67(3)
Cl1 Ti1 P1 87.96(3)
Cl3 Ti1 P1 84.16(3)
C6 P1 C17 105.04(12)
C6 P1 C23 108.34(12)
C17 P1 C23 103.66(11)
C6 P1 Ti1 95.77(8)
C17 P1 Ti1 121.75(9)
C23 P1 Ti1 120.33(9)
C1 O1 Ti1 128.04(17)
C3 N1 C5 120.5(2)
C3 N1 Ti1 121.80(17)
C5 N1 Ti1 117.65(16)
C22 C17 C18 119.7(3)
C22 C17 P1 120.5(2)
C18 C17 P1 119.7(2)
C7 C6 C5 119.9(2)
C7 C6 P1 124.5(2)
C5 C6 P1 115.48(19)
C24 C23 C28 119.5(3)
C24 C23 P1 121.3(2)
C28 C23 P1 119.1(2)
C10 C5 C6 119.6(2)
C10 C5 N1 122.3(2)
C6 C5 N1 117.7(2)
C19 C18 C17 119.4(3)
C19 C18 H18 120.3
C17 C18 H18 120.3
C23 C28 C27 119.3(3)
C23 C28 H28 120.4
C27 C28 H28 120.4
O1 C1 C2 125.8(3)
O1 C1 C16 112.7(3)
C2 C1 C16 121.5(3)
C20 C19 C18 120.0(3)
C20 C19 H19 120.0
C18 C19 H19 120.0
C1 C2 C3 124.4(3)
C1 C2 H2 117.8
C3 C2 H2 117.8
C15 C4 C11 119.4(3)
C15 C4 C3 121.5(3)
C11 C4 C3 119.0(2)
C9 C10 C5 119.5(3)
C9 C10 H10 120.2
C5 C10 H10 120.2
C23 C24 C25 120.1(3)
C23 C24 H24 120.0
C25 C24 H24 120.0
N1 C3 C2 121.4(2)
N1 C3 C4 123.1(2)
C2 C3 C4 115.5(2)
C13 C12 C11 120.5(3)
C13 C12 H12 119.7
C11 C12 H12 119.7
C26 C25 C24 120.1(3)
C26 C25 H25 120.0
C24 C25 H25 120.0
C8 C9 C10 121.0(3)
C8 C9 H9 119.5
C10 C9 H9 119.5
C17 C22 C21 120.1(3)
C17 C22 H22 120.0
C21 C22 H22 120.0
C14 C15 C4 119.8(3)
C14 C15 H15 120.1
C4 C15 H15 120.1
C26 C27 C28 121.0(3)
C26 C27 H27 119.5
C28 C27 H27 119.5
C27 C26 C25 120.0(3)
C27 C26 H26 120.0
C25 C26 H26 120.0
C12 C11 C4 119.9(3)
C12 C11 H11 120.0
C4 C11 H11 120.0
C8 C7 C6 120.3(3)
C8 C7 H7 119.9
C6 C7 H7 119.9
C20 C21 C22 119.4(3)
C20 C21 H21 120.3
C22 C21 H21 120.3
C7 C8 C9 119.7(3)
C7 C8 H8 120.1
C9 C8 H8 120.1
C21 C20 C19 121.5(3)
C21 C20 H20 119.3
C19 C20 H20 119.3
C13 C14 C15 120.2(3)
C13 C14 H14 119.9
C15 C14 H14 119.9
C12 C13 C14 120.1(3)
C12 C13 H13 119.9
C14 C13 H13 119.9
F2 C16 F1 106.7(3)
F2 C16 F3 107.4(3)
F1 C16 F3 106.7(3)
F2 C16 C1 111.1(3)
F1 C16 C1 112.1(3)
F3 C16 C1 112.5(3)

loop_
_geom_bond_atom_site_label_1
_geom_bond_atom_site_label_2
_geom_bond_distance
Ti1 O1 1.8881(18)
Ti1 N1 2.197(2)
Ti1 Cl2 2.2410(9)
Ti1 Cl1 2.2815(8)
Ti1 Cl3 2.2933(8)
Ti1 P1 2.6133(8)
P1 C6 1.804(3)
P1 C17 1.813(3)
P1 C23 1.823(3)
O1 C1 1.302(3)
N1 C3 1.314(3)
N1 C5 1.442(3)
C17 C22 1.392(4)
C17 C18 1.393(4)
F3 C16 1.320(4)
C6 C7 1.387(4)
C6 C5 1.396(4)
C23 C24 1.385(4)
C23 C28 1.389(4)
C5 C10 1.387(4)
C18 C19 1.392(4)
C18 H18 0.9500
C28 C27 1.386(4)
C28 H28 0.9500
C1 C2 1.347(4)
C1 C16 1.522(4)
C19 C20 1.369(5)
C19 H19 0.9500
C2 C3 1.448(4)
C2 H2 0.9500
C4 C15 1.389(4)
C4 C11 1.387(4)
C4 C3 1.481(4)
F1 C16 1.309(4)
C10 C9 1.385(4)
C10 H10 0.9500
C24 C25 1.388(4)
C24 H24 0.9500
C12 C13 1.370(5)
C12 C11 1.378(4)
C12 H12 0.9500
C25 C26 1.370(4)
C25 H25 0.9500
C9 C8 1.377(4)
C9 H9 0.9500
C22 C21 1.392(4)
C22 H22 0.9500
C15 C14 1.385(4)
C15 H15 0.9500
C27 C26 1.367(4)
C27 H27 0.9500
F2 C16 1.302(4)
C26 H26 0.9500
C11 H11 0.9500
C7 C8 1.377(4)
C7 H7 0.9500
C21 C20 1.365(5)
C21 H21 0.9500
C8 H8 0.9500
C20 H20 0.9500
C14 C13 1.371(5)
C14 H14 0.9500
C13 H13 0.9500
